data_7031176
loop_
_publ_author_name
'Zheng, Yan'
'Du, Miao'
'Li, Jian-Rong'
'Zhang, Ruo-Hua'
'Bu, Xian-He'

_publ_section_title
;
 Tuning the framework formation of silver(i) coordination architectures
 with heterocyclic thioethers
;
_journal_issue 8
_journal_name_full 'Dalton Transactions'
_journal_page_first 1509
_journal_paper_doi 10.1039/b212499h
_journal_year 2003
_chemical_formula_sum 'C16 H21 Ag2 Cl2 N8 O8 S6'
_chemical_formula_weight 932.41
_chemical_name_systematic
; 
? 
;
_space_group_IT_number 2
_symmetry_cell_setting triclinic
_symmetry_space_group_name_Hall '-P 1'
_symmetry_space_group_name_H-M 'P -1'
_atom_sites_solution_hydrogens geom
_atom_sites_solution_primary direct
_atom_sites_solution_secondary difmap
_audit_creation_method SHELXL-97
_cell_angle_alpha 78.25(4)
_cell_angle_beta 83.02(4)
_cell_angle_gamma 84.41(4)
_cell_formula_units_Z 2
_cell_length_a 8.233(19)
_cell_length_b 13.30(3)
_cell_length_c 15.49(3)
_cell_measurement_reflns_used 699
_cell_measurement_temperature 293(2)
_cell_measurement_theta_max 22.62
_cell_measurement_theta_min 2.50
_cell_volume 1644(6)
_computing_cell_refinement 'Bruker SMART'
_computing_data_collection 'Bruker SMART'
_computing_data_reduction 'Bruker SAINT'
_computing_molecular_graphics 'Bruker SHELXTL'
_computing_publication_material 'Bruker SHELXTL'
_computing_structure_refinement 'SHELXL-97 (Sheldrick, 1997)'
_computing_structure_solution 'SHELXS-97 (Sheldrick, 1990)'
_diffrn_ambient_temperature 293(2)
_diffrn_measured_fraction_theta_full 0.888
_diffrn_measured_fraction_theta_max 0.888
_diffrn_measurement_device_type 'CCD area detector'
_diffrn_measurement_method 'phi and omega scans'
_diffrn_radiation_monochromator graphite
_diffrn_radiation_source 'fine-focus sealed tube'
_diffrn_radiation_type MoK\a
_diffrn_radiation_wavelength 0.71073
_diffrn_reflns_av_R_equivalents 0.0778
_diffrn_reflns_av_sigmaI/netI 0.2152
_diffrn_reflns_limit_h_max 5
_diffrn_reflns_limit_h_min -9
_diffrn_reflns_limit_k_max 15
_diffrn_reflns_limit_k_min -15
_diffrn_reflns_limit_l_max 18
_diffrn_reflns_limit_l_min -13
_diffrn_reflns_number 5574
_diffrn_reflns_theta_full 25.02
_diffrn_reflns_theta_max 25.02
_diffrn_reflns_theta_min 2.50
_exptl_absorpt_coefficient_mu 1.786
_exptl_absorpt_correction_T_max 0.7165
_exptl_absorpt_correction_T_min 0.6637
_exptl_absorpt_correction_type multi-scan
_exptl_absorpt_process_details SADABS
_exptl_crystal_colour colorless
_exptl_crystal_density_diffrn 1.884
_exptl_crystal_density_meas 0
_exptl_crystal_density_method 'not measured'
_exptl_crystal_description noodle
_exptl_crystal_F_000 922
_exptl_crystal_size_max 0.25
_exptl_crystal_size_mid 0.20
_exptl_crystal_size_min 0.20
_refine_diff_density_max 1.236
_refine_diff_density_min -1.293
_refine_diff_density_rms 0.175
_refine_ls_extinction_method none
_refine_ls_goodness_of_fit_ref 0.977
_refine_ls_hydrogen_treatment mixed
_refine_ls_matrix_type full
_refine_ls_number_parameters 384
_refine_ls_number_reflns 5153
_refine_ls_number_restraints 6
_refine_ls_restrained_S_all 0.977
_refine_ls_R_factor_all 0.1849
_refine_ls_R_factor_gt 0.0888
_refine_ls_shift/su_max 0.010
_refine_ls_shift/su_mean 0.000
_refine_ls_structure_factor_coef Fsqd
_refine_ls_weighting_details 'calc w=1/[\s^2^(Fo^2^)+(0.1000P)^2^+0.0000P] where P=(Fo^2^+2Fc^2^)/3'
_refine_ls_weighting_scheme calc
_refine_ls_wR_factor_gt 0.1985
_refine_ls_wR_factor_ref 0.2546
_reflns_number_gt 2371
_reflns_number_total 5153
_reflns_threshold_expression >2sigma(I)
_cod_data_source_file b212499h.txt
_cod_data_source_block 5
_cod_depositor_comments
;
The following automatic conversions were performed:

'_symmetry_cell_setting' value 'Triclinic' changed to 'triclinic'
according to
/usr/data/users/saulius/automatic-downloads/retrospective/RSC/lib/dictionaries/cif_core.dic
dictionary named 'cif_core.dic' version 2.4.2 from
2011-04-26.

'_exptl_absorpt_correction_type' value 'MULTI-SCAN'
changed to 'multi-scan' according to
/usr/data/users/saulius/automatic-downloads/retrospective/RSC/lib/dictionaries/cif_core.dic
dictionary named 'cif_core.dic' version 2.4.2 from 2011-04-26.

Automatic conversion script
Id: cif_fix_values 2281 2013-09-26 08:29:07Z andrius 
;
_cod_original_cell_volume 1644(7)
_cod_original_sg_symbol_H-M P-1
_cod_database_code 7031176

loop_
_symmetry_equiv_pos_as_xyz
'x, y, z'
'-x, -y, -z'

loop_
_atom_site_label
_atom_site_type_symbol
_atom_site_fract_x
_atom_site_fract_y
_atom_site_fract_z
_atom_site_U_iso_or_equiv
_atom_site_adp_type
_atom_site_occupancy
_atom_site_symmetry_multiplicity
_atom_site_calc_flag
_atom_site_refinement_flags
Ag1 Ag 0.56464(16) 0.46814(10) 0.78186(8) 0.0480(4) Uani 1 1 d .
Ag2 Ag 0.42556(16) 0.23082(10) 0.87534(9) 0.0519(5) Uani 1 1 d .
S1 S 0.6705(5) 0.3713(4) 1.0801(3) 0.0487(11) Uani 1 1 d .
S2 S 0.7782(5) 0.5452(3) 0.9383(3) 0.0471(11) Uani 1 1 d .
S3 S 0.0121(5) 0.4488(4) 0.7419(3) 0.0536(12) Uani 1 1 d .
S4 S 0.2245(6) 0.6233(4) 0.6847(3) 0.0559(12) Uani 1 1 d .
S5 S 0.7517(5) 0.4544(3) 0.5722(3) 0.0495(11) Uani 1 1 d .
S6 S 0.7417(6) 0.2271(4) 0.6040(3) 0.0550(12) Uani 1 1 d .
N1 N 0.5513(15) 0.3097(10) 0.9639(9) 0.041(3) Uani 1 1 d .
N2 N 0.6244(15) 0.3932(10) 0.9225(8) 0.039(3) Uani 1 1 d .
N3 N 0.2388(14) 0.3520(9) 0.8208(8) 0.038(3) Uani 1 1 d .
N4 N 0.2932(14) 0.4434(10) 0.7821(7) 0.038(3) Uani 1 1 d .
N5 N 0.6178(15) 0.2380(10) 0.7540(8) 0.037(3) Uani 1 1 d .
N6 N 0.6465(15) 0.3353(10) 0.7142(8) 0.039(3) Uani 1 1 d .
N7 N 0.351(2) 0.0806(14) 0.9397(11) 0.075(5) Uani 1 1 d .
N8 N 0.6562(18) 0.6155(13) 0.7266(10) 0.059(4) Uani 1 1 d .
C1 C 0.497(2) 0.1950(15) 1.1080(12) 0.061(5) Uani 1 1 d .
H1A H 0.4134 0.2172 1.1506 0.091 Uiso 1 1 calc R
H1B H 0.5826 0.1539 1.1384 0.091 Uiso 1 1 calc R
H1C H 0.4498 0.1549 1.0738 0.091 Uiso 1 1 calc R
C2 C 0.5663(18) 0.2875(11) 1.0475(11) 0.041(4) Uani 1 1 d .
C3 C 0.6841(18) 0.4350(12) 0.9755(12) 0.046(4) Uani 1 1 d .
C4 C 0.9272(16) 0.5359(12) 1.0096(10) 0.033(3) Uani 1 1 d .
H4A H 0.9642 0.6039 1.0059 0.040 Uiso 1 1 calc R
H4B H 0.8789 0.5126 1.0698 0.040 Uiso 1 1 calc R
C5 C 0.006(2) 0.2541(14) 0.8334(13) 0.065(6) Uani 1 1 d .
H5A H 0.0373 0.2058 0.7949 0.097 Uiso 1 1 calc R
H5B H -0.1099 0.2718 0.8350 0.097 Uiso 1 1 calc R
H5C H 0.0335 0.2238 0.8920 0.097 Uiso 1 1 calc R
C6 C 0.0912(17) 0.3441(14) 0.8012(10) 0.044(4) Uani 1 1 d .
C7 C 0.1914(18) 0.5000(11) 0.7409(10) 0.034(3) Uani 1 1 d U
C8 C 0.302(2) 0.5968(13) 0.5794(10) 0.048(4) Uani 1 1 d .
H8A H 0.3571 0.6556 0.5450 0.058 Uiso 1 1 calc R
H8B H 0.3830 0.5383 0.5870 0.058 Uiso 1 1 calc R
C9 C 0.180(2) 0.5754(15) 0.5335(10) 0.052(5) Uani 1 1 d .
H9A H 0.1001 0.6346 0.5258 0.062 Uiso 1 1 calc R
H9B H 0.1235 0.5178 0.5692 0.062 Uiso 1 1 calc R
C10 C 0.7120(19) 0.3418(14) 0.6343(10) 0.048(4) Uani 1 1 d .
C11 C 0.656(2) 0.1767(12) 0.7052(11) 0.041(4) Uani 1 1 d .
C12 C 0.630(3) 0.0700(15) 0.7301(15) 0.087(8) Uani 1 1 d .
H12A H 0.6720 0.0426 0.7861 0.131 Uiso 1 1 calc R
H12B H 0.6868 0.0344 0.6859 0.131 Uiso 1 1 calc R
H12C H 0.5151 0.0610 0.7352 0.131 Uiso 1 1 calc R
C13 C 0.284(2) 0.0169(13) 0.9819(11) 0.046(4) Uani 1 1 d .
C14 C 0.201(2) -0.0595(14) 1.0432(13) 0.065(5) Uani 1 1 d .
H14A H 0.1414 -0.0295 1.0901 0.097 Uiso 1 1 calc R
H14B H 0.2792 -0.1129 1.0674 0.097 Uiso 1 1 calc R
H14C H 0.1259 -0.0882 1.0137 0.097 Uiso 1 1 calc R
C15 C 0.715(2) 0.6852(13) 0.6962(11) 0.049(5) Uani 1 1 d .
C16 C 0.800(3) 0.7764(17) 0.6557(14) 0.079(6) Uani 1 1 d .
H16A H 0.7914 0.8221 0.6969 0.119 Uiso 1 1 calc R
H16B H 0.7502 0.8105 0.6034 0.119 Uiso 1 1 calc R
H16C H 0.9130 0.7570 0.6400 0.119 Uiso 1 1 calc R
Cl1 Cl 0.7281(6) 0.7285(4) 0.4142(4) 0.0655(13) Uani 1 1 d .
O1 O 0.751(5) 0.793(2) 0.3439(18) 0.239(17) Uani 1 1 d .
O2 O 0.646(2) 0.6517(14) 0.3928(12) 0.109(6) Uani 1 1 d .
O3 O 0.628(2) 0.7787(19) 0.4703(15) 0.148(9) Uani 1 1 d .
O4 O 0.872(2) 0.692(2) 0.450(2) 0.181(11) Uani 1 1 d .
Cl2 Cl 0.0181(7) 0.1855(5) 0.1305(4) 0.0760(15) Uani 1 1 d .
O5 O 0.1338(19) 0.1119(12) 0.1703(12) 0.107(6) Uani 1 1 d .
O6 O 0.010(2) 0.2747(15) 0.1615(12) 0.119(7) Uani 1 1 d .
O7 O 0.050(4) 0.2129(17) 0.0432(14) 0.168(10) Uani 1 1 d .
O8 O -0.129(3) 0.152(2) 0.158(2) 0.232(16) Uani 1 1 d .

loop_
_atom_site_aniso_label
_atom_site_aniso_U_11
_atom_site_aniso_U_22
_atom_site_aniso_U_33
_atom_site_aniso_U_23
_atom_site_aniso_U_13
_atom_site_aniso_U_12
Ag1 0.0500(8) 0.0547(9) 0.0380(8) -0.0032(6) -0.0047(6) -0.0089(6)
Ag2 0.0516(8) 0.0512(9) 0.0481(9) 0.0077(6) -0.0102(7) -0.0107(6)
S1 0.047(2) 0.069(3) 0.029(2) -0.003(2) -0.019(2) 0.002(2)
S2 0.041(2) 0.048(3) 0.052(3) -0.005(2) -0.015(2) 0.0010(18)
S3 0.036(2) 0.079(3) 0.040(3) 0.008(2) -0.015(2) -0.002(2)
S4 0.074(3) 0.056(3) 0.038(3) -0.010(2) -0.013(2) 0.003(2)
S5 0.057(3) 0.060(3) 0.029(2) -0.001(2) -0.001(2) -0.012(2)
S6 0.070(3) 0.055(3) 0.036(3) -0.009(2) 0.001(2) 0.007(2)
N1 0.040(7) 0.049(8) 0.033(8) -0.002(7) -0.010(6) -0.005(6)
N2 0.037(7) 0.037(8) 0.038(8) 0.006(6) -0.019(6) 0.006(6)
N3 0.036(7) 0.035(7) 0.037(8) 0.007(6) -0.007(6) -0.002(5)
N4 0.030(7) 0.066(9) 0.015(7) -0.003(6) -0.011(6) 0.014(6)
N5 0.038(7) 0.044(8) 0.026(7) 0.005(7) -0.006(6) -0.001(6)
N6 0.048(8) 0.051(9) 0.023(7) -0.019(6) 0.004(6) -0.010(6)
N7 0.077(12) 0.072(12) 0.063(12) 0.015(10) -0.011(10) 0.005(9)
N8 0.055(9) 0.063(11) 0.051(10) 0.003(8) 0.001(8) 0.006(8)
C1 0.060(12) 0.075(13) 0.043(11) 0.006(10) -0.003(10) -0.025(10)
C2 0.040(9) 0.037(9) 0.040(11) 0.009(8) -0.004(8) -0.004(7)
C3 0.029(8) 0.047(10) 0.057(12) -0.010(9) 0.010(8) 0.003(7)
C4 0.030(8) 0.048(9) 0.025(8) -0.010(7) -0.012(6) 0.002(6)
C5 0.060(11) 0.060(12) 0.069(13) 0.026(10) -0.029(10) -0.028(10)
C6 0.025(8) 0.083(13) 0.017(8) 0.009(8) -0.011(7) 0.003(8)
C7 0.036(5) 0.040(5) 0.027(5) -0.006(4) -0.003(4) 0.000(4)
C8 0.060(11) 0.048(10) 0.030(9) 0.017(8) -0.015(8) -0.011(8)
C9 0.046(10) 0.084(13) 0.022(9) 0.004(9) -0.015(8) -0.006(9)
C10 0.039(9) 0.087(13) 0.020(9) -0.010(9) -0.005(8) -0.013(9)
C11 0.058(10) 0.025(9) 0.036(10) 0.002(8) 0.000(8) -0.003(7)
C12 0.15(2) 0.048(13) 0.070(15) -0.041(11) 0.017(15) -0.015(12)
C13 0.056(11) 0.037(10) 0.034(10) 0.017(8) 0.004(9) -0.006(8)
C14 0.074(13) 0.044(11) 0.070(14) -0.005(10) 0.012(11) -0.007(9)
C15 0.066(12) 0.034(10) 0.046(11) -0.003(8) -0.002(9) -0.023(9)
C16 0.077(15) 0.102(17) 0.054(13) -0.001(12) 0.001(12) -0.023(13)
Cl1 0.058(3) 0.076(4) 0.061(3) -0.011(3) -0.008(3) -0.002(3)
O1 0.41(5) 0.15(2) 0.13(2) 0.054(18) -0.03(3) -0.06(3)
O2 0.109(12) 0.106(13) 0.127(15) -0.038(11) -0.063(12) 0.017(10)
O3 0.081(12) 0.24(2) 0.152(19) -0.124(19) -0.021(12) 0.037(14)
O4 0.089(13) 0.24(3) 0.26(3) -0.13(2) -0.099(17) 0.047(15)
Cl2 0.072(4) 0.085(4) 0.072(4) -0.008(3) -0.036(3) 0.013(3)
O5 0.082(10) 0.095(12) 0.122(14) 0.046(10) -0.055(10) 0.011(8)
O6 0.133(15) 0.135(16) 0.098(13) -0.054(12) -0.055(11) 0.065(12)
O7 0.30(3) 0.128(17) 0.077(14) -0.028(13) -0.039(17) 0.043(18)
O8 0.104(16) 0.18(2) 0.37(4) 0.08(3) -0.05(2) -0.084(16)

loop_
_atom_type_symbol
_atom_type_description
_atom_type_scat_dispersion_real
_atom_type_scat_dispersion_imag
_atom_type_scat_source
C C 0.0033 0.0016 'International Tables Vol C Tables 4.2.6.8 and 6.1.1.4'
H H 0.0000 0.0000 'International Tables Vol C Tables 4.2.6.8 and 6.1.1.4'
O O 0.0106 0.0060 'International Tables Vol C Tables 4.2.6.8 and 6.1.1.4'
N N 0.0061 0.0033 'International Tables Vol C Tables 4.2.6.8 and 6.1.1.4'
S S 0.1246 0.1234 'International Tables Vol C Tables 4.2.6.8 and 6.1.1.4'
Cl Cl 0.1484 0.1585 'International Tables Vol C Tables 4.2.6.8 and 6.1.1.4'
Ag Ag -0.8971 1.1015 'International Tables Vol C Tables 4.2.6.8 and 6.1.1.4'

loop_
_geom_angle_atom_site_label_1
_geom_angle_atom_site_label_2
_geom_angle_atom_site_label_3
_geom_angle
_geom_angle_site_symmetry_1
_geom_angle_site_symmetry_3
N8 Ag1 N6 119.1(5) . .
N8 Ag1 N4 120.5(5) . .
N6 Ag1 N4 92.4(4) . .
N8 Ag1 N2 117.1(5) . .
N6 Ag1 N2 98.9(5) . .
N4 Ag1 N2 104.3(4) . .
N7 Ag2 N3 119.6(6) . .
N7 Ag2 N1 113.4(6) . .
N3 Ag2 N1 103.1(5) . .
N7 Ag2 N5 116.8(6) . .
N3 Ag2 N5 100.2(5) . .
N1 Ag2 N5 101.2(5) . .
C2 S1 C3 87.1(9) . .
C3 S2 C4 103.1(9) . .
C6 S3 C7 87.2(8) . .
C7 S4 C8 99.5(7) . .
C10 S5 C9 103.6(8) . 2_666
C10 S6 C11 87.3(8) . .
C2 N1 N2 113.2(12) . .
C2 N1 Ag2 131.9(10) . .
N2 N1 Ag2 114.9(10) . .
C3 N2 N1 111.5(13) . .
C3 N2 Ag1 126.8(12) . .
N1 N2 Ag1 119.0(9) . .
C6 N3 N4 111.2(12) . .
C6 N3 Ag2 130.3(11) . .
N4 N3 Ag2 116.5(9) . .
C7 N4 N3 112.8(12) . .
C7 N4 Ag1 127.5(11) . .
N3 N4 Ag1 118.9(9) . .
C11 N5 N6 112.8(12) . .
C11 N5 Ag2 130.0(11) . .
N6 N5 Ag2 112.4(9) . .
C10 N6 N5 112.6(13) . .
C10 N6 Ag1 125.8(12) . .
N5 N6 Ag1 121.3(9) . .
C13 N7 Ag2 163.4(16) . .
C15 N8 Ag1 173.5(15) . .
C2 C1 H1A 109.5 . .
C2 C1 H1B 109.5 . .
H1A C1 H1B 109.5 . .
C2 C1 H1C 109.5 . .
H1A C1 H1C 109.5 . .
H1B C1 H1C 109.5 . .
N1 C2 C1 122.9(14) . .
N1 C2 S1 112.8(11) . .
C1 C2 S1 124.3(13) . .
N2 C3 S1 115.2(13) . .
N2 C3 S2 120.1(14) . .
S1 C3 S2 124.6(11) . .
C4 C4 S2 113.7(13) 2_767 .
C4 C4 H4A 108.8 2_767 .
S2 C4 H4A 108.8 . .
C4 C4 H4B 108.8 2_767 .
S2 C4 H4B 108.8 . .
H4A C4 H4B 107.7 . .
C6 C5 H5A 109.5 . .
C6 C5 H5B 109.5 . .
H5A C5 H5B 109.5 . .
C6 C5 H5C 109.5 . .
H5A C5 H5C 109.5 . .
H5B C5 H5C 109.5 . .
N3 C6 C5 122.3(15) . .
N3 C6 S3 113.8(12) . .
C5 C6 S3 123.8(12) . .
N4 C7 S3 114.9(12) . .
N4 C7 S4 123.8(12) . .
S3 C7 S4 121.3(10) . .
C9 C8 S4 112.1(13) . .
C9 C8 H8A 109.2 . .
S4 C8 H8A 109.2 . .
C9 C8 H8B 109.2 . .
S4 C8 H8B 109.2 . .
H8A C8 H8B 107.9 . .
C8 C9 S5 114.8(13) . 2_666
C8 C9 H9A 108.6 . .
S5 C9 H9A 108.6 2_666 .
C8 C9 H9B 108.6 . .
S5 C9 H9B 108.6 2_666 .
H9A C9 H9B 107.5 . .
N6 C10 S5 120.7(14) . .
N6 C10 S6 112.3(13) . .
S5 C10 S6 127.0(9) . .
N5 C11 C12 123.8(15) . .
N5 C11 S6 114.9(12) . .
C12 C11 S6 121.3(13) . .
C11 C12 H12A 109.5 . .
C11 C12 H12B 109.5 . .
H12A C12 H12B 109.5 . .
C11 C12 H12C 109.5 . .
H12A C12 H12C 109.5 . .
H12B C12 H12C 109.5 . .
N7 C13 C14 174(2) . .
C13 C14 H14A 109.5 . .
C13 C14 H14B 109.5 . .
H14A C14 H14B 109.5 . .
C13 C14 H14C 109.5 . .
H14A C14 H14C 109.5 . .
H14B C14 H14C 109.5 . .
N8 C15 C16 178(2) . .
C15 C16 H16A 109.5 . .
C15 C16 H16B 109.5 . .
H16A C16 H16B 109.5 . .
C15 C16 H16C 109.5 . .
H16A C16 H16C 109.5 . .
H16B C16 H16C 109.5 . .
O1 Cl1 O3 106(2) . .
O1 Cl1 O4 112(2) . .
O3 Cl1 O4 110.1(14) . .
O1 Cl1 O2 105.3(19) . .
O3 Cl1 O2 110.0(13) . .
O4 Cl1 O2 113.0(13) . .
O8 Cl2 O7 115(2) . .
O8 Cl2 O6 102.7(18) . .
O7 Cl2 O6 105.2(14) . .
O8 Cl2 O5 107.6(15) . .
O7 Cl2 O5 113.9(14) . .
O6 Cl2 O5 111.9(12) . .

loop_
_geom_bond_atom_site_label_1
_geom_bond_atom_site_label_2
_geom_bond_distance
_geom_bond_site_symmetry_2
Ag1 N8 2.142(18) .
Ag1 N6 2.242(12) .
Ag1 N4 2.290(13) .
Ag1 N2 2.294(13) .
Ag2 N7 2.154(18) .
Ag2 N3 2.226(13) .
Ag2 N1 2.280(13) .
Ag2 N5 2.298(12) .
S1 C2 1.659(17) .
S1 C3 1.665(19) .
S2 C3 1.688(17) .
S2 C4 1.727(15) .
S3 C6 1.629(17) .
S3 C7 1.682(15) .
S4 C7 1.723(16) .
S4 C8 1.770(17) .
S5 C10 1.644(18) .
S5 C9 1.776(16) 2_666
S6 C10 1.673(19) .
S6 C11 1.674(16) .
N1 C2 1.29(2) .
N1 N2 1.325(16) .
N2 C3 1.25(2) .
N3 C6 1.306(18) .
N3 N4 1.335(16) .
N4 C7 1.221(18) .
N5 C11 1.216(18) .
N5 N6 1.346(17) .
N6 C10 1.277(17) .
N7 C13 1.108(19) .
N8 C15 1.083(19) .
C1 C2 1.50(2) .
C1 H1A 0.9600 .
C1 H1B 0.9600 .
C1 H1C 0.9600 .
C4 C4 1.50(3) 2_767
C4 H4A 0.9700 .
C4 H4B 0.9700 .
C5 C6 1.42(2) .
C5 H5A 0.9600 .
C5 H5B 0.9600 .
C5 H5C 0.9600 .
C8 C9 1.39(2) .
C8 H8A 0.9700 .
C8 H8B 0.9700 .
C9 S5 1.776(16) 2_666
C9 H9A 0.9700 .
C9 H9B 0.9700 .
C11 C12 1.42(2) .
C12 H12A 0.9600 .
C12 H12B 0.9600 .
C12 H12C 0.9600 .
C13 C14 1.41(2) .
C14 H14A 0.9600 .
C14 H14B 0.9600 .
C14 H14C 0.9600 .
C15 C16 1.45(3) .
C16 H16A 0.9600 .
C16 H16B 0.9600 .
C16 H16C 0.9600 .
Cl1 O1 1.25(2) .
Cl1 O3 1.354(17) .
Cl1 O4 1.38(2) .
Cl1 O2 1.391(17) .
Cl2 O8 1.32(2) .
Cl2 O7 1.33(2) .
Cl2 O6 1.360(18) .
Cl2 O5 1.401(15) .

loop_
_geom_torsion_atom_site_label_1
_geom_torsion_atom_site_label_2
_geom_torsion_atom_site_label_3
_geom_torsion_atom_site_label_4
_geom_torsion
_geom_torsion_site_symmetry_1
_geom_torsion_site_symmetry_4
N7 Ag2 N1 C2 -10.6(16) . .
N3 Ag2 N1 C2 120.1(15) . .
N5 Ag2 N1 C2 -136.6(15) . .
N7 Ag2 N1 N2 168.6(10) . .
N3 Ag2 N1 N2 -60.7(10) . .
N5 Ag2 N1 N2 42.6(10) . .
C2 N1 N2 C3 -3.7(18) . .
Ag2 N1 N2 C3 177.0(11) . .
C2 N1 N2 Ag1 -166.0(11) . .
Ag2 N1 N2 Ag1 14.6(12) . .
N8 Ag1 N2 C3 11.1(15) . .
N6 Ag1 N2 C3 140.4(13) . .
N4 Ag1 N2 C3 -124.8(13) . .
N8 Ag1 N2 N1 170.5(10) . .
N6 Ag1 N2 N1 -60.2(10) . .
N4 Ag1 N2 N1 34.5(11) . .
N7 Ag2 N3 C6 -18.3(15) . .
N1 Ag2 N3 C6 -145.2(13) . .
N5 Ag2 N3 C6 110.7(13) . .
N7 Ag2 N3 N4 179.7(9) . .
N1 Ag2 N3 N4 52.8(10) . .
N5 Ag2 N3 N4 -51.3(10) . .
C6 N3 N4 C7 3.0(17) . .
Ag2 N3 N4 C7 168.3(10) . .
C6 N3 N4 Ag1 -168.2(9) . .
Ag2 N3 N4 Ag1 -2.9(12) . .
N8 Ag1 N4 C7 13.3(14) . .
N6 Ag1 N4 C7 -112.8(13) . .
N2 Ag1 N4 C7 147.3(12) . .
N8 Ag1 N4 N3 -176.9(9) . .
N6 Ag1 N4 N3 57.0(10) . .
N2 Ag1 N4 N3 -42.8(10) . .
N7 Ag2 N5 C11 21.3(17) . .
N3 Ag2 N5 C11 -109.4(15) . .
N1 Ag2 N5 C11 145.0(15) . .
N7 Ag2 N5 N6 174.9(10) . .
N3 Ag2 N5 N6 44.2(10) . .
N1 Ag2 N5 N6 -61.5(10) . .
C11 N5 N6 C10 -1.9(18) . .
Ag2 N5 N6 C10 -160.2(11) . .
C11 N5 N6 Ag1 173.3(11) . .
Ag2 N5 N6 Ag1 15.1(12) . .
N8 Ag1 N6 C10 -17.9(15) . .
N4 Ag1 N6 C10 109.3(13) . .
N2 Ag1 N6 C10 -145.8(13) . .
N8 Ag1 N6 N5 167.6(10) . .
N4 Ag1 N6 N5 -65.2(11) . .
N2 Ag1 N6 N5 39.7(11) . .
N3 Ag2 N7 C13 -45(6) . .
N1 Ag2 N7 C13 77(6) . .
N5 Ag2 N7 C13 -166(6) . .
N6 Ag1 N8 C15 -33(14) . .
N4 Ag1 N8 C15 -145(14) . .
N2 Ag1 N8 C15 86(14) . .
N2 N1 C2 C1 -178.7(14) . .
Ag2 N1 C2 C1 0(2) . .
N2 N1 C2 S1 1.0(17) . .
Ag2 N1 C2 S1 -179.8(7) . .
C3 S1 C2 N1 1.3(13) . .
C3 S1 C2 C1 -179.0(15) . .
N1 N2 C3 S1 4.8(17) . .
Ag1 N2 C3 S1 165.4(7) . .
N1 N2 C3 S2 -178.0(10) . .
Ag1 N2 C3 S2 -17.3(19) . .
C2 S1 C3 N2 -3.5(14) . .
C2 S1 C3 S2 179.4(11) . .
C4 S2 C3 N2 -148.4(13) . .
C4 S2 C3 S1 28.6(12) . .
C3 S2 C4 C4 76.6(16) . 2_767
N4 N3 C6 C5 179.5(15) . .
Ag2 N3 C6 C5 17(2) . .
N4 N3 C6 S3 -3.9(16) . .
Ag2 N3 C6 S3 -166.6(8) . .
C7 S3 C6 N3 2.9(12) . .
C7 S3 C6 C5 179.4(16) . .
N3 N4 C7 S3 -0.9(16) . .
Ag1 N4 C7 S3 169.5(6) . .
N3 N4 C7 S4 179.4(10) . .
Ag1 N4 C7 S4 -10.3(19) . .
C6 S3 C7 N4 -1.1(12) . .
C6 S3 C7 S4 178.6(10) . .
C8 S4 C7 N4 90.9(14) . .
C8 S4 C7 S3 -88.8(10) . .
C7 S4 C8 C9 75.6(14) . .
S4 C8 C9 S5 -178.9(9) . 2_666
N5 N6 C10 S5 177.9(11) . .
Ag1 N6 C10 S5 2.9(19) . .
N5 N6 C10 S6 0.0(16) . .
Ag1 N6 C10 S6 -174.9(7) . .
C9 S5 C10 N6 -174.3(13) 2_666 .
C9 S5 C10 S6 3.2(14) 2_666 .
C11 S6 C10 N6 1.2(13) . .
C11 S6 C10 S5 -176.5(13) . .
N6 N5 C11 C12 -176.8(19) . .
Ag2 N5 C11 C12 -23(3) . .
N6 N5 C11 S6 2.9(18) . .
Ag2 N5 C11 S6 156.3(8) . .
C10 S6 C11 N5 -2.4(14) . .
C10 S6 C11 C12 177.3(19) . .
Ag2 N7 C13 C14 -57(22) . .
Ag1 N8 C15 C16 -20(67) . .
